data_7125774
loop_
_publ_author_name
'Lei, Jie'
'Song, Gui-Ting'
'He, Liu-Jun'
'Luo, Ya-Fei'
'Tang, Dian-Yong'
'Lin, Hui-Kuan'
'Frett, Brendan'
'Li, Hong-Yu'
'Chen, Zhong-Zhu'
'Xu, Zhi-Gang'

_publ_section_title
;
 One-pot construction of functionalized aziridines and maleimides via a
 novel pseudo-Knoevenagel cascade reaction.
;
_journal_issue 14
_journal_name_full 'Chemical communications (Cambridge, England)'
_journal_page_first 2194
_journal_page_last 2197
_journal_paper_doi 10.1039/c9cc08220d
_journal_volume 56
_journal_year 2020
_chemical_formula_moiety 'C24 H19 Br N2 O3'
_chemical_formula_sum 'C24 H19 Br N2 O3'
_chemical_formula_weight 463.32
_chemical_name_systematic 1-benzyl-3-((4-bromophenyl)amino)-4-(4-methoxyphenyl)-1<i>H</i>-pyrrole-2,5-dione
_space_group_crystal_system triclinic
_space_group_IT_number 2
_space_group_name_Hall '-P 1'
_space_group_name_H-M_alt 'P -1'
_atom_sites_solution_hydrogens geom
_atom_sites_solution_primary direct
_audit_block_doi 10.5517/ccdc.csd.cc1lym38
_audit_creation_date 2017-07-25
_audit_creation_method
;
Olex2 1.2
(compiled 2017.03.28 svn.r3405 for OlexSys, GUI svn.r5337)
;
_audit_update_record
;
2017-11-03 deposited with the CCDC.	2019-12-24 downloaded from the CCDC.
;
_cell_angle_alpha 74.611(5)
_cell_angle_beta 76.063(4)
_cell_angle_gamma 64.264(5)
_cell_formula_units_Z 2
_cell_length_a 9.1003(5)
_cell_length_b 9.9785(6)
_cell_length_c 12.9831(6)
_cell_measurement_reflns_used 4917
_cell_measurement_temperature 294.39(10)
_cell_measurement_theta_max 72.5900
_cell_measurement_theta_min 4.9770
_cell_volume 1013.17(11)
_computing_cell_refinement
;
CrysAlisPro, Agilent Technologies,
Version 1.171.37.35 (release 13-08-2014 CrysAlis171 .NET)
(compiled Aug 13 2014,18:06:01)
;
_computing_data_collection
;
CrysAlisPro, Agilent Technologies,
Version 1.171.37.35 (release 13-08-2014 CrysAlis171 .NET)
(compiled Aug 13 2014,18:06:01)
;
_computing_data_reduction
;
CrysAlisPro, Agilent Technologies,
Version 1.171.37.35 (release 13-08-2014 CrysAlis171 .NET)
(compiled Aug 13 2014,18:06:01)
;
_computing_molecular_graphics 'Olex2 (Dolomanov et al., 2009)'
_computing_publication_material 'Olex2 (Dolomanov et al., 2009)'
_computing_structure_refinement 'ShelXL (Sheldrick, 2015)'
_computing_structure_solution 'ShelXT (Sheldrick, 2015)'
_diffrn_ambient_environment air
_diffrn_ambient_temperature 294.39(10)
_diffrn_detector 'CCD plate'
_diffrn_detector_area_resol_mean 15.9595
_diffrn_detector_type EosS2
_diffrn_measured_fraction_theta_full 0.999
_diffrn_measured_fraction_theta_max 0.999
_diffrn_measurement_details
;
#__ type_ start__ end____ width___ exp.time_
  1 omega    7.00  108.00   1.0000    1.0000
omega____ theta____ kappa____ phi______ frames
    -       36.2921   19.0000  150.0000 101

#__ type_ start__ end____ width___ exp.time_
  2 omega    1.00   75.00   1.0000    1.0000
omega____ theta____ kappa____ phi______ frames
    -       36.2921  -99.0000  -30.0000 74

#__ type_ start__ end____ width___ exp.time_
  3 omega  -31.00   63.00   1.0000    1.0000
omega____ theta____ kappa____ phi______ frames
    -       36.2921  -77.0000  -90.0000 94

#__ type_ start__ end____ width___ exp.time_
  4 omega  -31.00   63.00   1.0000    1.0000
omega____ theta____ kappa____ phi______ frames
    -       36.2921  -77.0000   30.0000 94

#__ type_ start__ end____ width___ exp.time_
  5 omega   10.00  104.00   1.0000    1.0000
omega____ theta____ kappa____ phi______ frames
    -       36.2921   77.0000  150.0000 94

#__ type_ start__ end____ width___ exp.time_
  6 omega   23.00   90.00   1.0000    1.0000
omega____ theta____ kappa____ phi______ frames
    -       36.2921 -125.0000    0.0000 67

#__ type_ start__ end____ width___ exp.time_
  7 omega   10.00  104.00   1.0000    1.0000
omega____ theta____ kappa____ phi______ frames
    -       36.2921   77.0000 -150.0000 94

#__ type_ start__ end____ width___ exp.time_
  8 omega   39.00  109.00   1.0000    1.0000
omega____ theta____ kappa____ phi______ frames
    -      108.0000  -94.0000 -150.0000 70

#__ type_ start__ end____ width___ exp.time_
  9 omega   37.00  146.00   1.0000    1.0000
omega____ theta____ kappa____ phi______ frames
    -      108.0000  -15.0000  -90.0000 109

#__ type_ start__ end____ width___ exp.time_
 10 omega   40.00   98.00   1.0000    1.0000
omega____ theta____ kappa____ phi______ frames
    -      108.0000  -45.0000  -90.0000 58

#__ type_ start__ end____ width___ exp.time_
 11 omega   39.00  109.00   1.0000    1.0000
omega____ theta____ kappa____ phi______ frames
    -      108.0000  -94.0000   90.0000 70

#__ type_ start__ end____ width___ exp.time_
 12 omega   41.00  126.00   1.0000    1.0000
omega____ theta____ kappa____ phi______ frames
    -      108.0000  -61.0000  120.0000 85

#__ type_ start__ end____ width___ exp.time_
 13 omega   38.00   91.00   1.0000    1.0000
omega____ theta____ kappa____ phi______ frames
    -      108.0000  -30.0000   90.0000 53

#__ type_ start__ end____ width___ exp.time_
 14 omega   40.00   98.00   1.0000    1.0000
omega____ theta____ kappa____ phi______ frames
    -      108.0000  -45.0000 -150.0000 58

#__ type_ start__ end____ width___ exp.time_
 15 omega   38.00  116.00   1.0000    1.0000
omega____ theta____ kappa____ phi______ frames
    -      108.0000 -111.0000  -30.0000 78

#__ type_ start__ end____ width___ exp.time_
 16 omega   38.00   91.00   1.0000    1.0000
omega____ theta____ kappa____ phi______ frames
    -      108.0000  -30.0000   60.0000 53

#__ type_ start__ end____ width___ exp.time_
 17 omega   70.00  178.00   1.0000    1.0000
omega____ theta____ kappa____ phi______ frames
    -      108.0000   15.0000 -120.0000 108

#__ type_ start__ end____ width___ exp.time_
 18 omega   39.00  109.00   1.0000    1.0000
omega____ theta____ kappa____ phi______ frames
    -      108.0000  -94.0000    0.0000 70

#__ type_ start__ end____ width___ exp.time_
 19 omega   38.00   91.00   1.0000    1.0000
omega____ theta____ kappa____ phi______ frames
    -      108.0000  -30.0000 -150.0000 53

#__ type_ start__ end____ width___ exp.time_
 20 omega   40.00   98.00   1.0000    1.0000
omega____ theta____ kappa____ phi______ frames
    -      108.0000  -45.0000   30.0000 58

#__ type_ start__ end____ width___ exp.time_
 21 omega   39.00  109.00   1.0000    1.0000
omega____ theta____ kappa____ phi______ frames
    -      108.0000  -94.0000 -180.0000 70

#__ type_ start__ end____ width___ exp.time_
 22 omega   40.00   98.00   1.0000    1.0000
omega____ theta____ kappa____ phi______ frames
    -      108.0000  -45.0000  -30.0000 58

#__ type_ start__ end____ width___ exp.time_
 23 omega   38.00   91.00   1.0000    1.0000
omega____ theta____ kappa____ phi______ frames
    -      108.0000  -30.0000 -180.0000 53

#__ type_ start__ end____ width___ exp.time_
 24 omega   87.00  178.00   1.0000    1.0000
omega____ theta____ kappa____ phi______ frames
    -      108.0000   30.0000  120.0000 91

#__ type_ start__ end____ width___ exp.time_
 25 omega   17.00  105.00   1.0000    1.0000
omega____ theta____ kappa____ phi______ frames
    -       36.2921   38.0000    0.0000 88

#__ type_ start__ end____ width___ exp.time_
 26 omega   20.00  104.00   1.0000    1.0000
omega____ theta____ kappa____ phi______ frames
    -       36.2921   57.0000   30.0000 84

#__ type_ start__ end____ width___ exp.time_
 27 omega    1.00   75.00   1.0000    1.0000
omega____ theta____ kappa____ phi______ frames
    -       36.2921  -99.0000 -180.0000 74

#__ type_ start__ end____ width___ exp.time_
 28 omega    2.00   32.00   1.0000    1.0000
omega____ theta____ kappa____ phi______ frames
    -       36.2921   90.0000 -100.7241 30

#__ type_ start__ end____ width___ exp.time_
 29 omega   10.00  104.00   1.0000    1.0000
omega____ theta____ kappa____ phi______ frames
    -       36.2921   77.0000   60.0000 94

#__ type_ start__ end____ width___ exp.time_
 30 omega   10.00  104.00   1.0000    1.0000
omega____ theta____ kappa____ phi______ frames
    -       36.2921   77.0000  -60.0000 94

#__ type_ start__ end____ width___ exp.time_
 31 omega  -33.00   55.00   1.0000    1.0000
omega____ theta____ kappa____ phi______ frames
    -       36.2921  -38.0000   60.0000 88

#__ type_ start__ end____ width___ exp.time_
 32 omega   70.00  127.00   1.0000    1.0000
omega____ theta____ kappa____ phi______ frames
    -      108.0000   15.0000   30.0000 57
;
_diffrn_measurement_device 'four-circle diffractometer'
_diffrn_measurement_device_type 'New Gemini, Dual, Cu at zero, EosS2'
_diffrn_measurement_method '\w scans'
_diffrn_orient_matrix_UB_11 0.1448604000
_diffrn_orient_matrix_UB_12 -0.1134677000
_diffrn_orient_matrix_UB_13 0.0607889000
_diffrn_orient_matrix_UB_21 0.0963008000
_diffrn_orient_matrix_UB_22 -0.0591753000
_diffrn_orient_matrix_UB_23 -0.1048802000
_diffrn_orient_matrix_UB_31 0.0762480000
_diffrn_orient_matrix_UB_32 0.1184319000
_diffrn_orient_matrix_UB_33 -0.0278391000
_diffrn_radiation_monochromator graphite
_diffrn_radiation_probe x-ray
_diffrn_radiation_type CuK\a
_diffrn_radiation_wavelength 1.54184
_diffrn_reflns_av_R_equivalents 0.0329
_diffrn_reflns_av_unetI/netI 0.0286
_diffrn_reflns_Laue_measured_fraction_full 0.999
_diffrn_reflns_Laue_measured_fraction_max 0.999
_diffrn_reflns_limit_h_max 10
_diffrn_reflns_limit_h_min -9
_diffrn_reflns_limit_k_max 11
_diffrn_reflns_limit_k_min -8
_diffrn_reflns_limit_l_max 15
_diffrn_reflns_limit_l_min -15
_diffrn_reflns_number 10717
_diffrn_reflns_point_group_measured_fraction_full 0.999
_diffrn_reflns_point_group_measured_fraction_max 0.999
_diffrn_reflns_theta_full 67.042
_diffrn_reflns_theta_max 67.042
_diffrn_reflns_theta_min 5.006
_diffrn_source 'Enhance (Cu) X-ray Source'
_exptl_absorpt_coefficient_mu 3.006
_exptl_absorpt_correction_T_max 1.00000
_exptl_absorpt_correction_T_min 0.62146
_exptl_absorpt_correction_type multi-scan
_exptl_absorpt_process_details
;
CrysAlisPro, Agilent Technologies,
Version 1.171.37.35 (release 13-08-2014 CrysAlis171 .NET)
(compiled Aug 13 2014,18:06:01)
Empirical absorption correction using spherical harmonics,
 implemented in SCALE3 ABSPACK scaling algorithm.
;
_exptl_crystal_colour 'clear yellowish yellow'
_exptl_crystal_colour_lustre clear
_exptl_crystal_colour_modifier yellowish
_exptl_crystal_colour_primary yellow
_exptl_crystal_density_diffrn 1.519
_exptl_crystal_F_000 472
_exptl_crystal_size_max 0.7
_exptl_crystal_size_mid 0.6
_exptl_crystal_size_min 0.4
_refine_diff_density_max 0.326
_refine_diff_density_min -0.657
_refine_diff_density_rms 0.114
_refine_ls_extinction_method none
_refine_ls_goodness_of_fit_ref 1.083
_refine_ls_hydrogen_treatment constr
_refine_ls_matrix_type full
_refine_ls_number_parameters 272
_refine_ls_number_reflns 3605
_refine_ls_number_restraints 0
_refine_ls_restrained_S_all 1.083
_refine_ls_R_factor_all 0.0500
_refine_ls_R_factor_gt 0.0467
_refine_ls_shift/su_max 0.001
_refine_ls_shift/su_mean 0.000
_refine_ls_structure_factor_coef Fsqd
_refine_ls_weighting_details 'w=1/[\s^2^(Fo^2^)+(0.0811P)^2^+0.2019P] where P=(Fo^2^+2Fc^2^)/3'
_refine_ls_weighting_scheme calc
_refine_ls_wR_factor_gt 0.1221
_refine_ls_wR_factor_ref 0.1259
_reflns_Friedel_coverage 0.000
_reflns_number_gt 3264
_reflns_number_total 3605
_reflns_threshold_expression 'I > 2\s(I)'
_cod_data_source_file c9cc08220d2.cif
_cod_data_source_block zxg-p86-16
_cod_depositor_comments 'Adding full bibliography for 7125774--7125776.cif.'
_cod_original_cell_volume 1013.17(10)
_cod_database_code 7125774
_shelx_shelxl_version_number 2014/7
_shelx_space_group_comment
;
The symmetry employed for this shelxl refinement is uniquely defined
by the following loop, which should always be used as a source of
symmetry information in preference to the above space-group names.
They are only intended as comments.
;
_reflns_odcompleteness_completeness 99.92
_reflns_odcompleteness_iscentric 1
_reflns_odcompleteness_theta 66.97
_olex2_refinement_description
;
1. Fixed Uiso
 At 1.2 times of:
  All C(H) groups, All C(H,H) groups, All N(H) groups
 At 1.5 times of:
  All C(H,H,H) groups
2.a Secondary CH2 refined with riding coordinates:
 C18(H18A,H18B)
2.b Aromatic/amide H refined with riding coordinates:
 N2(H2), C3(H3), C2(H2A), C16(H16), C12(H12), C6(H6), C13(H13), C15(H15),
 C5(H5), C20(H20), C22(H22), C21(H21), C24(H24), C23(H23)
2.c Idealised Me refined as rotating group:
 C17(H17A,H17B,H17C)
;
_olex2_date_sample_data_collection 2015-11-12
_olex2_submission_special_instructions 'No special instructions were received'

loop_
_space_group_symop_operation_xyz
'x, y, z'
'-x, -y, -z'

loop_
_atom_site_label
_atom_site_type_symbol
_atom_site_fract_x
_atom_site_fract_y
_atom_site_fract_z
_atom_site_U_iso_or_equiv
_atom_site_adp_type
_atom_site_occupancy
_atom_site_site_symmetry_order
_atom_site_calc_flag
_atom_site_refinement_flags_posn
Br1 Br 0.28626(4) 0.45593(3) 1.02761(2) 0.05582(16) Uani 1 1 d .
O1 O 0.0180(3) 0.9399(2) 0.38815(17) 0.0506(5) Uani 1 1 d .
O2 O 0.2081(3) 0.4771(2) 0.30033(17) 0.0536(5) Uani 1 1 d .
O3 O 0.5223(3) -0.0465(2) 0.6896(2) 0.0614(6) Uani 1 1 d .
N1 N 0.1055(3) 0.7279(2) 0.31493(18) 0.0422(5) Uani 1 1 d .
N2 N 0.1655(3) 0.7488(2) 0.56683(18) 0.0447(5) Uani 1 1 d .
H2 H 0.1414 0.8446 0.5532 0.054 Uiso 1 1 calc R
C7 C 0.1650(3) 0.6888(3) 0.4858(2) 0.0361(5) Uani 1 1 d .
C11 C 0.3002(3) 0.3948(3) 0.5247(2) 0.0364(5) Uani 1 1 d .
C10 C 0.2177(3) 0.5479(3) 0.4630(2) 0.0367(6) Uani 1 1 d .
C3 C 0.3138(4) 0.6938(3) 0.7146(2) 0.0452(6) Uani 1 1 d .
H3 H 0.3690 0.7539 0.6727 0.054 Uiso 1 1 calc R
C8 C 0.0870(3) 0.8043(3) 0.3921(2) 0.0380(5) Uani 1 1 d .
C1 C 0.2606(3) 0.5374(3) 0.8794(2) 0.0399(6) Uani 1 1 d .
C9 C 0.1809(3) 0.5696(3) 0.3542(2) 0.0385(5) Uani 1 1 d .
C4 C 0.2013(3) 0.6720(3) 0.6721(2) 0.0375(5) Uani 1 1 d .
C2 C 0.3434(4) 0.6259(3) 0.8195(2) 0.0469(6) Uani 1 1 d .
H2A H 0.4181 0.6400 0.8489 0.056 Uiso 1 1 calc R
C16 C 0.2626(3) 0.2752(3) 0.5181(2) 0.0430(6) Uani 1 1 d .
H16 H 0.1855 0.2935 0.4749 0.052 Uiso 1 1 calc R
C12 C 0.4195(3) 0.3604(3) 0.5884(2) 0.0411(6) Uani 1 1 d .
H12 H 0.4491 0.4367 0.5932 0.049 Uiso 1 1 calc R
C19 C 0.1193(3) 0.8912(3) 0.1351(2) 0.0414(6) Uani 1 1 d .
C18 C 0.0359(4) 0.7963(3) 0.2144(2) 0.0463(6) Uani 1 1 d .
H18A H -0.0802 0.8592 0.2307 0.056 Uiso 1 1 calc R
H18B H 0.0440 0.7167 0.1810 0.056 Uiso 1 1 calc R
C6 C 0.1521(4) 0.5113(3) 0.8376(2) 0.0455(6) Uani 1 1 d .
H6 H 0.0998 0.4485 0.8790 0.055 Uiso 1 1 calc R
C13 C 0.4956(3) 0.2149(3) 0.6452(2) 0.0447(6) Uani 1 1 d .
H13 H 0.5738 0.1953 0.6880 0.054 Uiso 1 1 calc R
C14 C 0.4554(3) 0.0997(3) 0.6383(2) 0.0456(6) Uani 1 1 d .
C15 C 0.3380(4) 0.1310(3) 0.5745(3) 0.0479(6) Uani 1 1 d .
H15 H 0.3098 0.0540 0.5697 0.057 Uiso 1 1 calc R
C5 C 0.1225(3) 0.5798(3) 0.7335(2) 0.0444(6) Uani 1 1 d .
H5 H 0.0489 0.5639 0.7042 0.053 Uiso 1 1 calc R
C20 C 0.0385(4) 1.0475(3) 0.1137(2) 0.0514(7) Uani 1 1 d .
H20 H -0.0658 1.0939 0.1509 0.062 Uiso 1 1 calc R
C22 C 0.2639(4) 1.0690(4) -0.0185(3) 0.0603(8) Uani 1 1 d .
H22 H 0.3119 1.1280 -0.0706 0.072 Uiso 1 1 calc R
C21 C 0.1118(4) 1.1348(3) 0.0376(3) 0.0584(8) Uani 1 1 d .
H21 H 0.0567 1.2396 0.0245 0.070 Uiso 1 1 calc R
C24 C 0.2747(4) 0.8254(3) 0.0805(3) 0.0583(8) Uani 1 1 d .
H24 H 0.3325 0.7211 0.0954 0.070 Uiso 1 1 calc R
C23 C 0.3452(4) 0.9150(4) 0.0030(3) 0.0692(10) Uani 1 1 d .
H23 H 0.4492 0.8695 -0.0349 0.083 Uiso 1 1 calc R
C17 C 0.6671(5) -0.0933(4) 0.7358(3) 0.0702(10) Uani 1 1 d .
H17A H 0.7511 -0.0735 0.6813 0.105 Uiso 1 1 calc GR
H17B H 0.7049 -0.1998 0.7649 0.105 Uiso 1 1 calc GR
H17C H 0.6431 -0.0385 0.7925 0.105 Uiso 1 1 calc GR

loop_
_atom_site_aniso_label
_atom_site_aniso_U_11
_atom_site_aniso_U_22
_atom_site_aniso_U_33
_atom_site_aniso_U_23
_atom_site_aniso_U_13
_atom_site_aniso_U_12
Br1 0.0612(2) 0.0570(2) 0.0401(2) 0.00550(15) -0.01985(15) -0.01686(17)
O1 0.0668(13) 0.0317(10) 0.0466(12) -0.0010(8) -0.0209(9) -0.0103(9)
O2 0.0729(14) 0.0431(11) 0.0471(12) -0.0107(9) -0.0175(10) -0.0192(10)
O3 0.0699(14) 0.0351(10) 0.0705(15) 0.0125(10) -0.0268(11) -0.0171(10)
N1 0.0505(13) 0.0367(11) 0.0373(12) -0.0012(9) -0.0173(10) -0.0129(10)
N2 0.0638(15) 0.0284(10) 0.0409(12) -0.0011(9) -0.0202(11) -0.0139(10)
C7 0.0397(13) 0.0325(12) 0.0348(12) 0.0006(10) -0.0125(10) -0.0131(10)
C11 0.0361(13) 0.0313(12) 0.0375(13) -0.0021(10) -0.0078(10) -0.0106(10)
C10 0.0355(13) 0.0319(13) 0.0406(14) -0.0025(11) -0.0117(11) -0.0108(11)
C3 0.0510(16) 0.0415(14) 0.0459(15) 0.0000(11) -0.0132(12) -0.0223(12)
C8 0.0412(13) 0.0326(13) 0.0373(13) -0.0001(10) -0.0132(10) -0.0119(11)
C1 0.0411(13) 0.0376(13) 0.0342(13) -0.0027(10) -0.0125(10) -0.0079(11)
C9 0.0409(13) 0.0337(12) 0.0406(13) -0.0037(10) -0.0103(10) -0.0139(11)
C4 0.0442(13) 0.0295(12) 0.0362(13) -0.0048(10) -0.0138(10) -0.0088(10)
C2 0.0489(15) 0.0481(15) 0.0491(16) -0.0006(12) -0.0223(12) -0.0209(13)
C16 0.0417(14) 0.0396(14) 0.0481(15) -0.0048(11) -0.0128(11) -0.0151(11)
C12 0.0397(14) 0.0352(13) 0.0468(15) -0.0041(11) -0.0120(11) -0.0123(11)
C19 0.0494(15) 0.0389(13) 0.0350(13) -0.0039(10) -0.0148(11) -0.0139(12)
C18 0.0528(16) 0.0492(15) 0.0382(14) 0.0024(12) -0.0203(12) -0.0203(13)
C6 0.0482(15) 0.0436(14) 0.0451(15) -0.0021(12) -0.0068(12) -0.0220(12)
C13 0.0427(14) 0.0393(14) 0.0480(15) 0.0000(11) -0.0170(12) -0.0118(12)
C14 0.0437(15) 0.0339(13) 0.0470(15) 0.0026(11) -0.0057(11) -0.0103(11)
C15 0.0536(16) 0.0358(13) 0.0563(17) -0.0031(12) -0.0119(13) -0.0206(12)
C5 0.0476(15) 0.0475(15) 0.0450(15) -0.0074(12) -0.0156(12) -0.0212(12)
C20 0.0537(17) 0.0399(15) 0.0434(15) -0.0022(12) -0.0111(12) -0.0038(13)
C22 0.064(2) 0.0551(18) 0.061(2) 0.0016(15) -0.0100(16) -0.0289(16)
C21 0.070(2) 0.0378(15) 0.0541(18) 0.0037(13) -0.0160(15) -0.0130(14)
C24 0.0503(17) 0.0381(15) 0.077(2) -0.0089(14) -0.0087(15) -0.0098(13)
C23 0.0501(18) 0.061(2) 0.083(3) -0.0144(18) 0.0078(17) -0.0182(16)
C17 0.071(2) 0.0426(16) 0.078(2) 0.0122(16) -0.0309(19) -0.0090(16)

loop_
_atom_type_symbol
_atom_type_description
_atom_type_scat_dispersion_real
_atom_type_scat_dispersion_imag
_atom_type_scat_source
C C 0.0181 0.0091 'International Tables Vol C Tables 4.2.6.8 and 6.1.1.4'
H H 0.0000 0.0000 'International Tables Vol C Tables 4.2.6.8 and 6.1.1.4'
Br Br -0.6763 1.2805 'International Tables Vol C Tables 4.2.6.8 and 6.1.1.4'
N N 0.0311 0.0180 'International Tables Vol C Tables 4.2.6.8 and 6.1.1.4'
O O 0.0492 0.0322 'International Tables Vol C Tables 4.2.6.8 and 6.1.1.4'

loop_
_citation_id
_citation_doi
_citation_year
1 10.1515/ncrs-2017-0156 2018

loop_
_geom_angle_atom_site_label_1
_geom_angle_atom_site_label_2
_geom_angle_atom_site_label_3
_geom_angle
C14 O3 C17 118.2(2)
C8 N1 C9 109.4(2)
C8 N1 C18 124.7(2)
C9 N1 C18 125.2(2)
C7 N2 H2 116.4
C7 N2 C4 127.2(2)
C4 N2 H2 116.4
N2 C7 C10 137.4(2)
N2 C7 C8 114.1(2)
C10 C7 C8 108.5(2)
C16 C11 C10 120.0(2)
C12 C11 C10 123.0(2)
C12 C11 C16 117.0(2)
C7 C10 C11 132.2(2)
C7 C10 C9 106.6(2)
C9 C10 C11 121.1(2)
C4 C3 H3 120.1
C2 C3 H3 120.1
C2 C3 C4 119.8(3)
O1 C8 N1 126.8(2)
O1 C8 C7 126.0(2)
N1 C8 C7 107.2(2)
C2 C1 Br1 119.5(2)
C2 C1 C6 122.1(2)
C6 C1 Br1 118.3(2)
O2 C9 N1 121.9(2)
O2 C9 C10 129.9(2)
N1 C9 C10 108.2(2)
C3 C4 N2 119.1(2)
C5 C4 N2 120.8(2)
C5 C4 C3 120.0(2)
C3 C2 H2A 120.6
C1 C2 C3 118.9(2)
C1 C2 H2A 120.6
C11 C16 H16 119.4
C15 C16 C11 121.2(3)
C15 C16 H16 119.4
C11 C12 H12 119.2
C13 C12 C11 121.6(2)
C13 C12 H12 119.2
C20 C19 C18 120.3(3)
C24 C19 C18 121.1(3)
C24 C19 C20 118.6(3)
N1 C18 C19 113.6(2)
N1 C18 H18A 108.8
N1 C18 H18B 108.8
C19 C18 H18A 108.8
C19 C18 H18B 108.8
H18A C18 H18B 107.7
C1 C6 H6 120.6
C5 C6 C1 118.7(2)
C5 C6 H6 120.6
C12 C13 H13 119.9
C14 C13 C12 120.2(3)
C14 C13 H13 119.9
O3 C14 C13 125.2(3)
O3 C14 C15 115.7(3)
C13 C14 C15 119.1(2)
C16 C15 C14 120.7(2)
C16 C15 H15 119.6
C14 C15 H15 119.6
C4 C5 H5 119.8
C6 C5 C4 120.4(2)
C6 C5 H5 119.8
C19 C20 H20 119.7
C21 C20 C19 120.5(3)
C21 C20 H20 119.7
C21 C22 H22 120.4
C21 C22 C23 119.1(3)
C23 C22 H22 120.4
C20 C21 H21 119.6
C22 C21 C20 120.7(3)
C22 C21 H21 119.6
C19 C24 H24 120.0
C19 C24 C23 120.0(3)
C23 C24 H24 120.0
C22 C23 C24 121.0(3)
C22 C23 H23 119.5
C24 C23 H23 119.5
O3 C17 H17A 109.5
O3 C17 H17B 109.5
O3 C17 H17C 109.5
H17A C17 H17B 109.5
H17A C17 H17C 109.5
H17B C17 H17C 109.5

loop_
_geom_bond_atom_site_label_1
_geom_bond_atom_site_label_2
_geom_bond_distance
Br1 C1 1.908(3)
O1 C8 1.212(3)
O2 C9 1.210(3)
O3 C14 1.360(3)
O3 C17 1.418(4)
N1 C8 1.351(3)
N1 C9 1.423(3)
N1 C18 1.457(3)
N2 H2 0.8600
N2 C7 1.343(3)
N2 C4 1.416(3)
C7 C10 1.364(3)
C7 C8 1.509(3)
C11 C10 1.477(3)
C11 C16 1.404(4)
C11 C12 1.394(4)
C10 C9 1.469(3)
C3 H3 0.9300
C3 C4 1.389(4)
C3 C2 1.384(4)
C1 C2 1.372(4)
C1 C6 1.376(4)
C4 C5 1.379(4)
C2 H2A 0.9300
C16 H16 0.9300
C16 C15 1.379(4)
C12 H12 0.9300
C12 C13 1.392(4)
C19 C18 1.504(4)
C19 C20 1.386(4)
C19 C24 1.375(4)
C18 H18A 0.9700
C18 H18B 0.9700
C6 H6 0.9300
C6 C5 1.376(4)
C13 H13 0.9300
C13 C14 1.378(4)
C14 C15 1.386(4)
C15 H15 0.9300
C5 H5 0.9300
C20 H20 0.9300
C20 C21 1.382(4)
C22 H22 0.9300
C22 C21 1.362(5)
C22 C23 1.368(5)
C21 H21 0.9300
C24 H24 0.9300
C24 C23 1.390(5)
C23 H23 0.9300
C17 H17A 0.9600
C17 H17B 0.9600
C17 H17C 0.9600

loop_
_geom_torsion_atom_site_label_1
_geom_torsion_atom_site_label_2
_geom_torsion_atom_site_label_3
_geom_torsion_atom_site_label_4
_geom_torsion
Br1 C1 C2 C3 -175.0(2)
Br1 C1 C6 C5 174.7(2)
O3 C14 C15 C16 -179.6(3)
N2 C7 C10 C11 1.2(5)
N2 C7 C10 C9 -177.5(3)
N2 C7 C8 O1 -5.3(4)
N2 C7 C8 N1 176.0(2)
N2 C4 C5 C6 -176.9(3)
C7 N2 C4 C3 130.4(3)
C7 N2 C4 C5 -51.4(4)
C7 C10 C9 O2 178.7(3)
C7 C10 C9 N1 0.2(3)
C11 C10 C9 O2 -0.2(4)
C11 C10 C9 N1 -178.7(2)
C11 C16 C15 C14 -1.0(5)
C11 C12 C13 C14 0.9(4)
C10 C7 C8 O1 175.1(3)
C10 C7 C8 N1 -3.6(3)
C10 C11 C16 C15 179.8(3)
C10 C11 C12 C13 -179.7(3)
C3 C4 C5 C6 1.3(4)
C8 N1 C9 O2 178.8(3)
C8 N1 C9 C10 -2.5(3)
C8 N1 C18 C19 71.8(4)
C8 C7 C10 C11 -179.3(2)
C8 C7 C10 C9 2.0(3)
C1 C6 C5 C4 0.5(4)
C9 N1 C8 O1 -175.0(3)
C9 N1 C8 C7 3.7(3)
C9 N1 C18 C19 -118.3(3)
C4 N2 C7 C10 -13.0(5)
C4 N2 C7 C8 167.5(2)
C4 C3 C2 C1 0.2(4)
C2 C3 C4 N2 176.6(2)
C2 C3 C4 C5 -1.6(4)
C2 C1 C6 C5 -1.9(4)
C16 C11 C10 C7 144.2(3)
C16 C11 C10 C9 -37.3(4)
C16 C11 C12 C13 -1.5(4)
C12 C11 C10 C7 -37.7(4)
C12 C11 C10 C9 140.9(3)
C12 C11 C16 C15 1.5(4)
C12 C13 C14 O3 179.7(3)
C12 C13 C14 C15 -0.3(4)
C19 C20 C21 C22 0.6(5)
C19 C24 C23 C22 1.6(6)
C18 N1 C8 O1 -3.8(5)
C18 N1 C8 C7 174.9(2)
C18 N1 C9 O2 7.6(4)
C18 N1 C9 C10 -173.7(2)
C18 C19 C20 C21 -177.2(3)
C18 C19 C24 C23 176.2(3)
C6 C1 C2 C3 1.6(4)
C13 C14 C15 C16 0.4(5)
C20 C19 C18 N1 -109.1(3)
C20 C19 C24 C23 -2.2(5)
C21 C22 C23 C24 0.2(6)
C24 C19 C18 N1 72.6(4)
C24 C19 C20 C21 1.1(4)
C23 C22 C21 C20 -1.3(6)
C17 O3 C14 C13 -13.8(5)
C17 O3 C14 C15 166.1(3)
